data_1544533
loop_
_publ_author_name
'Huan, Guohe'
'Johnson, Jack W.'
'Jacobson, Allan J.'
'Corcoran, Edwards W. Jr.'
'Goshorn, David P.'

_publ_section_title
;
 Synthesis and crystal structure of two thallium vanadium phosphates :
 TlVO2(HPO4) and Tl3V2O3(VO)(PO4)2(HPO4)
;
_journal_name_full 'Journal of Solid State Chemistry'
_journal_page_first 514
_journal_page_last 525
_journal_paper_doi 10.1016/0022-4596(91)90326-D
_journal_volume 93
_journal_year 1991
_chemical_formula_sum 'H O6 P Tl V'
_chemical_formula_weight 383.29
_space_group_IT_number 61
_symmetry_cell_setting orthorhombic
_symmetry_Int_Tables_number 61
_symmetry_space_group_name_Hall '-P 2ac 2ab'
_symmetry_space_group_name_H-M 'P b c a'
_cell_angle_alpha 90
_cell_angle_beta 90
_cell_angle_gamma 90
_cell_formula_units_Z 8
_cell_length_a 9.257(2)
_cell_length_b 17.518(4)
_cell_length_c 6.810(2)
_cell_volume 1104.3(5)
_diffrn_ambient_temperature 293
_diffrn_radiation_probe x-ray
_diffrn_radiation_type MoK\a
_diffrn_radiation_wavelength 0.71069
_exptl_absorpt_coefficient_mu 31.32
_exptl_crystal_density_diffrn 4.610
_exptl_crystal_F_000 1336
_refine_ls_goodness_of_fit_ref 1.71
_refine_ls_number_parameters 53
_refine_ls_number_reflns 564
_refine_ls_R_factor_gt 0.048
_refine_ls_wR_factor_gt 0.048
_cod_data_source_file JSSC-1991-93-514-525-1.cif
_cod_data_source_block 1
_cod_depositor_comments
;
The following automatic conversions were performed:

'_journal_paper_doi' value
'http://dx.doi.org/10.1016/0022-4596(91)90326-D' was changed to
'10.1016/0022-4596(91)90326-D'.

Automatic conversion script
Id: cif_fix_values 6433 2018-09-21 13:16:33Z andrius 
;
_cod_original_formula_sum 'H Tl V P O6'
_cod_database_code 1544533

loop_
_symmetry_equiv_pos_site_id
_symmetry_equiv_pos_as_xyz
1 x,y,z
2 1/2-x,-y,1/2+z
3 1/2+x,1/2-y,-z
4 -x,1/2+y,1/2-z
5 -x,-y,-z
6 1/2+x,y,1/2-z
7 1/2-x,1/2+y,z
8 x,1/2-y,1/2+z

loop_
_atom_site_label
_atom_site_type_symbol
_atom_site_thermal_displace_type
_atom_site_fract_x
_atom_site_fract_y
_atom_site_fract_z
_atom_site_occupancy
_atom_site_U_iso_or_equiv
_atom_site_calc_flag
_atom_site_refinement_flags
_atom_site_disorder_assembly
_atom_site_disorder_group
Tl Tl Uiso 0.80594(6) 0.10012(5) 0.72530(10) 1.000 0.0281(6) . . . .
V V Uiso 1.0463(2) 0.2414(2) 1.0167(4) 1.000 0.0139(13) . . . .
P P Uiso 1.1065(4) 0.0989(3) 1.3012(7) 1.000 0.019(3) . . . .
O1 O Uiso 1.2430(10) 0.0581(8) 1.357(2) 1.000 0.022(3) . . . .
O2 O Uiso 0.9920(10) 0.0340(10) 1.267(2) 1.000 0.029(3) . . . .
O3 O Uiso 1.1250(10) 0.1463(9) 1.113(2) 1.000 0.030(3) . . . .
O4 O Uiso 0.8770(10) 0.2269(9) 1.025(2) 1.000 0.028(3) . . . .
O5 O Uiso 1.1000(10) 0.2225(8) 0.784(2) 1.000 0.022(3) . . . .
O6 O Uiso 1.0510(10) 0.3506(9) 0.967(2) 1.000 0.025(3) . . . .

loop_
_atom_type_symbol
_atom_type_description
_atom_type_scat_dispersion_real
_atom_type_scat_dispersion_imag
_atom_type_scat_source
O O 0.0106 0.0060 ' International Tables Vol C Tables 4.2.6.8 and 6.1.1.4'
P P 0.1023 0.0942 ' International Tables Vol C Tables 4.2.6.8 and 6.1.1.4'
Tl Tl -2.8358 9.6688 ' International Tables Vol C Tables 4.2.6.8 and 6.1.1.4'
V V 0.3005 0.5294 ' International Tables Vol C Tables 4.2.6.8 and 6.1.1.4'

loop_
_geom_angle_atom_site_label_1
_geom_angle_atom_site_label_2
_geom_angle_atom_site_label_3
_geom_angle
_geom_angle_site_symmetry_1
_geom_angle_site_symmetry_2
_geom_angle_site_symmetry_3
_geom_angle_publ_flag
O1 Tl O2 49.1(3) 5_757 . 5_757 yes
O1 Tl O6 106.5(4) 5_757 . 8_554 yes
O2 Tl O6 76.4(4) 5_757 . 8_554 yes
O3 V O4 102.8(7) . . . yes
O3 V O5 92.2(6) . . . yes
O3 V O6 154.1(5) . . . yes
O3 V O5 82.5(6) . . 8_555 yes
O4 V O5 107.0(6) . . . yes
O4 V O6 100.7(6) . . . yes
O4 V O5 105.4(6) . . 8_555 yes
O5 V O6 91.3(6) . . . yes
O5 V O5 147.6(5) . . 8_555 yes
O5 V O6 80.9(6) 8_555 . . yes
O1 P O2 105.1(8) . . . yes
O1 P O3 112.0(7) . . . yes
O1 P O6 111.9(7) . . 8_555 yes
O2 P O3 110.0(7) . . . yes
O2 P O6 107.6(7) . . 8_555 yes
O3 P O6 110.0(8) . . 8_555 yes
V O3 P 135.0(8) . . . yes
V O5 V 136.1(7) . . 8_554 yes
V O6 P 135.1(9) . . 8_554 yes

loop_
_geom_bond_atom_site_label_1
_geom_bond_atom_site_label_2
_geom_bond_distance
_geom_bond_site_symmetry_1
_geom_bond_site_symmetry_2
_geom_bond_publ_flag
Tl O1 2.864(14) . 5_757 yes
Tl O2 3.004(15) . 5_757 yes
Tl O6 2.998(12) . 8_554 yes
V O3 1.933(15) . . yes
V O4 1.589(10) . . yes
V O5 1.694(14) . . yes
V O6 1.943(16) . . yes
V O5 1.990(14) . 8_555 yes
P O1 1.501(12) . . yes
P O2 1.572(15) . . yes
P O3 1.537(15) . . yes
P O6 1.524(15) . 8_555 yes

loop_
_geom_torsion_atom_site_label_1
_geom_torsion_atom_site_label_2
_geom_torsion_atom_site_label_3
_geom_torsion_atom_site_label_4
_geom_torsion
_geom_torsion_site_symmetry_1
_geom_torsion_site_symmetry_2
_geom_torsion_site_symmetry_3
_geom_torsion_site_symmetry_4
_geom_torsion_publ_flag
O4 V O3 P -56.3(12) . . . . no
O5 V O3 P -164.2(11) . . . . no
O6 V O3 P 98.2(14) . . . . no
O5 V O3 P 47.8(10) 8_555 . . . no
O3 V O5 V 159.9(10) . . . 8_554 no
O4 V O5 V 55.8(12) . . . 8_554 no
O6 V O5 V -45.8(10) . . . 8_554 no
O5 V O5 V -120.7(10) 8_555 . . 8_554 no
O3 V O6 P 87.8(17) . . . 8_554 no
O4 V O6 P -117.5(10) . . . 8_554 no
O5 V O6 P -10.0(10) . . . 8_554 no
O5 V O6 P 138.5(9) 8_555 . . 8_554 no
O3 V O5 V -65.9(10) . . 8_555 8_555 no
O4 V O5 V 35.5(12) . . 8_555 8_555 no
O5 V O5 V -148.1(10) . . 8_555 8_555 no
O6 V O5 V 134.1(10) . . 8_555 8_555 no
O1 P O3 V -146.8(10) . . . . no
O2 P O3 V 96.7(12) . . . . no
O6 P O3 V -21.7(12) 8_555 . . . no
O1 P O6 V 105.9(10) . . 8_555 8_555 no
O2 P O6 V -139.1(9) . . 8_555 8_555 no
O3 P O6 V -19.3(11) . . 8_555 8_555 no
